data_2103159
loop_
_publ_author_name
'Budzianowski, Armand'
'Katrusiak, Andrzej'

_publ_section_title
;
 Coupling of the lactone-ring conformation with crystal symmetry in
 6-hydroxy-4,4,5,7,8-pentamethyl-3,4-dihydrocoumarin
;
_journal_issue 1
_journal_name_full 'Acta Crystallographica Section B'
_journal_page_first 125
_journal_page_last 133
_journal_paper_doi 10.1107/S0108768101017955
_journal_volume 58
_journal_year 2002
_chemical_formula_sum 'C14 H18 O3'
_chemical_formula_weight 234.28
_chemical_name_systematic
;
 6-hydroxy-4,4,5,6,7-pentamethyl-3,4-dihydrocoumarin
;
_space_group_IT_number 14
_symmetry_cell_setting P21/c
_symmetry_space_group_name_Hall '-P 2ybc'
_symmetry_space_group_name_H-M 'P 1 21/c 1'
_atom_sites_solution_hydrogens geom
_atom_sites_solution_primary direct
_atom_sites_solution_secondary difmap
_audit_creation_method SHELXL-97
_cell_angle_alpha 90.00
_cell_angle_beta 94.57(3)
_cell_angle_gamma 90.00
_cell_formula_units_Z 4
_cell_length_a 9.739(2)
_cell_length_b 6.895(2)
_cell_length_c 19.066(5)
_cell_measurement_temperature 277.90(10)
_cell_volume 1276.2(6)
_computing_structure_refinement 'SHELXL-97 (Sheldrick, 1997)'
_computing_structure_solution 'SHELXS-97 (Sheldrick, 1990)'
_diffrn_ambient_temperature 277.90(10)
_diffrn_measured_fraction_theta_full .910
_diffrn_measured_fraction_theta_max .910
_diffrn_radiation_monochromator graphite
_diffrn_radiation_source 'fine-focus sealed tube'
_diffrn_radiation_type MoK\a
_diffrn_radiation_wavelength .71073
_diffrn_reflns_av_R_equivalents .0546
_diffrn_reflns_av_sigmaI/netI .1514
_diffrn_reflns_limit_h_max 12
_diffrn_reflns_limit_h_min -13
_diffrn_reflns_limit_k_max 9
_diffrn_reflns_limit_k_min -4
_diffrn_reflns_limit_l_max 25
_diffrn_reflns_limit_l_min -25
_diffrn_reflns_number 7992
_diffrn_reflns_theta_full 29.41
_diffrn_reflns_theta_max 29.41
_diffrn_reflns_theta_min 3.62
_exptl_absorpt_coefficient_mu .085
_exptl_crystal_colour colourlees
_exptl_crystal_density_diffrn 1.219
_exptl_crystal_density_method 'not measured'
_exptl_crystal_F_000 504
_exptl_crystal_size_max .30
_exptl_crystal_size_mid .25
_exptl_crystal_size_min .12
_refine_diff_density_max .148
_refine_diff_density_min -.124
_refine_ls_extinction_coef .0055(10)
_refine_ls_extinction_expression Fc^*^=kFc[1+0.001xFc^2^\l^3^/sin(2\q)]^-1/4^
_refine_ls_extinction_method SHELXL
_refine_ls_goodness_of_fit_ref .823
_refine_ls_hydrogen_treatment mixed
_refine_ls_matrix_type full
_refine_ls_number_parameters 262
_refine_ls_number_reflns 3226
_refine_ls_number_restraints 0
_refine_ls_restrained_S_all .823
_refine_ls_R_factor_all .2414
_refine_ls_R_factor_gt .0578
_refine_ls_shift/su_max 1.707
_refine_ls_shift/su_mean .107
_refine_ls_structure_factor_coef Fsqd
_refine_ls_weighting_details 'calc w=1/[\s^2^(Fo^2^)+(0.0425P)^2^+0.0000P] where P=(Fo^2^+2Fc^2^)/3'
_refine_ls_weighting_scheme calc
_refine_ls_wR_factor_gt .0957
_refine_ls_wR_factor_ref .1280
_reflns_number_gt 892
_reflns_number_total 3226
_reflns_threshold_expression >2sigma(I)
_cod_data_source_file bm0046.cif
_cod_data_source_block cum278
_cod_original_sg_symbol_H-M monoclinic
_cod_database_code 2103159

loop_
_symmetry_equiv_pos_as_xyz
'x, y, z'
'x, -y+1/2, z+1/2'
'-x, -y, -z'
'-x, y-1/2, -z-1/2'

loop_
_atom_site_label
_atom_site_fract_x
_atom_site_fract_y
_atom_site_fract_z
_atom_site_U_iso_or_equiv
_atom_site_adp_type
_atom_site_calc_flag
_atom_site_refinement_flags
_atom_site_occupancy
_atom_site_type_symbol
O1 .10405(15) .2359(3) .24767(9) .0579(5) Uani d . 1 O
O2 -.11485(19) .2371(3) .26196(12) .0948(8) Uani d . 1 O
O6 .65040(17) .2599(3) .33850(11) .0577(6) Uani d . 1 O
H6 .711(3) .249(5) .3045(18) .116(14) Uiso d . 1 H
C2 -.0007(3) .2677(5) .28746(16) .0613(8) Uani d . 1 C
C3 .0400(4) .3604(7) .3562(2) .0689(13) Uani d P .904(3) C
H3A -.0401 .354(4) .3809(15) .070(10) Uiso d P .904(3) H
H3B .073(3) .516(4) .3477(14) .070(9) Uiso d P .904(3) H
C3' .028(3) .162(5) .3580(17) .041 Uiso d P .096(3) C
H3C .0578 .0174 .3454 .09(11) Uiso d P .096(3) H
H3D -.0447 .1490 .3837 .09(11) Uiso d P .096(3) H
C4 .1643(3) .2654(5) .39573(14) .0607(8) Uani d . 1 C
C41 .1948(5) .4001(12) .4601(3) .115(2) Uani d P .904(3) C
H41A .2163 .5238 .4447 .19(11) Uiso d P .904(3) H
H41B .2713 .3458 .4889 .144(18) Uiso d P .904(3) H
H41C .1157 .4023 .4872 .130(15) Uiso d P .904(3) H
C41' .208(7) .124(6) .475(3) .094 Uiso d P .096(3) C
H41D .1193 .1182 .4916 .11(9) Uiso d P .096(3) H
H41E .2778 .1458 .4875 .2(3) Uiso d P .096(3) H
H41F .2000 -.0168 .4435 .04(8) Uiso d P .096(3) H
C42 .1296(6) .0606(9) .4172(4) .114(2) Uani d P .904(3) C
H42A .0573 .0649 .4490 .092(11) Uiso d P .904(3) H
H42B .2094 .0021 .4408 .14(3) Uiso d P .904(3) H
H42C .0996 -.0124 .3768 .19(3) Uiso d P .904(3) H
C42' .122(6) .476(6) .415(3) .089 Uiso d P .096(3) C
H42D .0608 .4451 .4486 .13(15) Uiso d P .096(3) H
H42E .1057 .5270 .3775 2(5) Uiso d P .096(3) H
H42F .2138 .5056 .4419 .8(13) Uiso d P .096(3) H
C5 .4200(2) .2569(4) .36607(12) .0426(6) Uani d . 1 C
C51 .4805(5) .2412(9) .44131(18) .0708(10) Uani d . 1 C
H51A .414(5) .177(8) .468(3) .027(16) Uiso d P .50 H
H51B .534(8) .377(11) .454(3) .08(2) Uiso d P .50 H
H51C .572(6) .125(9) .440(2) .06(2) Uiso d P .50 H
H51D .581(7) .233(15) .442(3) .08(2) Uiso d P .50 H
H51E .448(13) .085(13) .460(5) .19(5) Uiso d P .50 H
H51F .461(6) .372(9) .472(3) .07(2) Uiso d P .50 H
C6 .5133(2) .2595(4) .31427(13) .0395(6) Uani d . 1 C
C7 .4732(2) .2633(3) .24280(12) .0367(6) Uani d . 1 C
C71 .5801(3) .2647(7) .1909(2) .0528(9) Uani d . 1 C
H71A .712(10) .246(16) .215(5) .20(4) Uiso d P .50 H
H71B .572(8) .192(10) .156(4) .08(3) Uiso d P .50 H
H71C .520(5) .272(9) .140(3) .040(15) Uiso d P .50 H
H71D .591(9) .366(11) .146(4) .14(3) Uiso d P .50 H
H71E .637(5) .150(6) .194(3) .013(12) Uiso d P .50 H
H71F .647(4) .372(5) .201(2) .000(10) Uiso d P .50 H
C8 .3330(2) .2588(4) .22223(12) .0366(6) Uani d . 1 C
C81 .2806(4) .2590(7) .14611(16) .0525(8) Uani d . 1 C
H81A .368(7) .343(10) .103(3) .11(2) Uiso d P .50 H
H81B .163(4) .310(5) .148(2) .031(12) Uiso d P .50 H
H81C .308(6) .103(8) .124(3) .06(2) Uiso d P .50 H
H81D .204(5) .176(6) .137(2) .028(15) Uiso d P .50 H
H81E .277(5) .377(6) .128(2) .032(16) Uiso d P .50 H
H81F .334(4) .191(7) .119(2) .005(13) Uiso d P .50 H
C9 .2421(2) .2565(4) .27452(13) .0401(6) Uani d . 1 C
C10 .2794(2) .2616(4) .34575(12) .0403(6) Uani d . 1 C

loop_
_atom_site_aniso_label
_atom_site_aniso_U_11
_atom_site_aniso_U_22
_atom_site_aniso_U_33
_atom_site_aniso_U_12
_atom_site_aniso_U_13
_atom_site_aniso_U_23
O1 .0274(9) .0871(14) .0594(12) -.0058(12) .0040(9) -.0042(13)
O2 .0337(12) .135(2) .1159(18) -.0065(15) .0062(12) -.0153(16)
O6 .0336(10) .0684(13) .0696(14) .0014(12) -.0057(10) -.0038(13)
C2 .0356(16) .074(2) .075(2) .003(2) .0113(16) .006(2)
C3 .041(2) .102(4) .066(3) .012(2) .022(2) -.004(3)
C4 .0504(18) .083(2) .0507(18) .014(2) .0187(15) .017(2)
C41 .090(4) .203(8) .053(3) .061(4) .010(3) -.030(3)
C42 .083(3) .137(4) .131(5) .019(3) .059(4) .082(5)
C5 .0396(14) .0463(16) .0411(15) .0000(18) -.0012(13) -.0005(19)
C51 .058(2) .095(3) .057(2) .006(3) -.007(2) -.006(3)
C6 .0288(13) .0373(15) .0516(17) -.0006(17) -.0029(12) -.0062(18)
C7 .0370(14) .0306(13) .0434(16) .0006(16) .0092(12) -.0031(16)
C71 .0401(18) .055(2) .065(2) .001(2) .0158(17) -.006(3)
C8 .0370(14) .0317(14) .0407(15) -.0009(16) .0018(12) -.0004(17)
C81 .051(2) .063(3) .045(2) -.001(3) .0068(16) -.009(3)
C9 .0257(13) .0448(15) .0500(17) -.0018(16) .0037(11) -.0027(19)
C10 .0376(14) .0446(15) .0392(16) -.0002(17) .0070(12) .0023(18)

loop_
_atom_type_symbol
_atom_type_description
_atom_type_scat_dispersion_real
_atom_type_scat_dispersion_imag
_atom_type_scat_source
C C .0033 .0016 'International Tables Vol C Tables 4.2.6.8 and 6.1.1.4'
H H .0000 .0000 'International Tables Vol C Tables 4.2.6.8 and 6.1.1.4'
O O .0106 .0060 'International Tables Vol C Tables 4.2.6.8 and 6.1.1.4'

loop_
_geom_angle_atom_site_label_1
_geom_angle_atom_site_label_2
_geom_angle_atom_site_label_3
_geom_angle
C2 O1 C9 121.8(2)
C6 O6 H6 115(2)
O2 C2 O1 117.8(3)
O2 C2 C3 127.5(3)
O1 C2 C3 114.2(3)
O2 C2 C3' 111.8(12)
O1 C2 C3' 108.9(12)
C3 C2 C3' 54.1(11)
C3' C3 C2 64.9(14)
C3' C3 C4 67.9(13)
C2 C3 C4 113.4(3)
C3' C3 C42' 122(2)
C2 C3 C42' 161.8(18)
C4 C3 C42' 61.1(17)
C3' C3 H3A 82(2)
C2 C3 H3A 104.4(16)
C4 C3 H3A 112.9(16)
C42' C3 H3A 93(2)
C3' C3 H3B 166(2)
C2 C3 H3B 109.8(14)
C4 C3 H3B 104.8(13)
C42' C3 H3B 58.9(18)
H3A C3 H3B 112(2)
C3' C3 H42E 150.7(14)
C2 C3 H42E 135.5(3)
C4 C3 H42E 83.0(3)
C42' C3 H42E 31.3(18)
H3A C3 H42E 106.1(17)
H3B C3 H42E 27.6(13)
C3 C3' C2 60.9(14)
C3 C3' C42 114(2)
C2 C3' C42 152(2)
C3 C3' C4 60.3(12)
C2 C3' C4 105.3(18)
C42 C3' C4 56.1(11)
C3 C3' H3C 154(3)
C2 C3' H3C 106(2)
C42 C3' H3C 65.8(17)
C4 C3' H3C 106(2)
C3 C3' H3D 101(3)
C2 C3' H3D 115(3)
C42 C3' H3D 93(2)
C4 C3' H3D 117(3)
H3C C3' H3D 106(3)
C3 C3' H42C 144(2)
C2 C3' H42C 132(2)
C42 C3' H42C 35.9(8)
C4 C3' H42C 83.9(16)
H3C C3' H42C 30.0(9)
H3D C3' H42C 100(3)
C42 C4 C3 110.4(4)
C42 C4 C10 110.1(3)
C3 C4 C10 107.0(2)
C42 C4 C42' 137.1(18)
C3 C4 C42' 60(2)
C10 C4 C42' 112.6(18)
C42 C4 C41 112.1(5)
C3 C4 C41 103.2(3)
C10 C4 C41 113.6(3)
C42' C4 C41 45(2)
C42 C4 C3' 61.2(12)
C3 C4 C3' 51.7(11)
C10 C4 C3' 109.3(11)
C42' C4 C3' 107(2)
C41 C4 C3' 135.5(12)
C42 C4 C41' 47.0(18)
C3 C4 C41' 139.9(19)
C10 C4 C41' 112.0(17)
C42' C4 C41' 110(2)
C41 C4 C41' 69.3(16)
C3' C4 C41' 105(2)
C42' C41 C4 68(2)
C42' C41 C41' 125(3)
C4 C41 C41' 61.9(16)
C42' C41 H41A 60(2)
C4 C41 H41A 109.4(5)
C41' C41 H41A 159.5(16)
C42' C41 H41B 166(2)
C4 C41 H41B 108.0(5)
C41' C41 H41B 60(2)
H41A C41 H41B 110.6(7)
C42' C41 H41C 86(2)
C4 C41 H41C 108.9(6)
C41' C41 H41C 89.1(16)
H41A C41 H41C 111.4(6)
H41B C41 H41C 108.4(6)
C42' C41 H42D 43(2)
C4 C41 H42D 83.5(3)
C41' C41 H42D 108(2)
H41A C41 H42D 88.7(5)
H41B C41 H42D 151.6(7)
H41C C41 H42D 43.44(19)
C42' C41 H42F 57(2)
C4 C41 H42F 103.1(4)
C41' C41 H42F 155.3(15)
H41A C41 H42F 6.32(7)
H41B C41 H42F 112.8(7)
H41C C41 H42F 115.2(6)
H42D C41 H42F 88.6(5)
C42 C41' C4 54.8(18)
C42 C41' C41 100(3)
C4 C41' C41 48.8(10)
C42 C41' H41D 78(5)
C4 C41' H41D 98(4)
C41 C41' H41D 92(3)
C42 C41' H41E 142(5)
C4 C41' H41E 109(4)
C41 C41' H41E 84(4)
H41D C41' H41E 139(6)
C42 C41' H41F 45(2)
C4 C41' H41F 91(3)
C41 C41' H41F 140(4)
H41D C41' H41F 97(5)
H41E C41' H41F 112(5)
C42 C41' H42B 44(2)
C4 C41' H42B 86(3)
C41 C41' H42B 134(3)
H41D C41' H42B 103(6)
H41E C41' H42B 108(5)
H41F C41' H42B 7.9(4)
C41' C42 C4 78.2(18)
C41' C42 C3' 135(2)
C4 C42 C3' 62.7(11)
C41' C42 H3C 169(2)
C4 C42 H3C 92.0(3)
C3' C42 H3C 40.0(12)
C41' C42 H41D 38(2)
C4 C42 H41D 92.4(5)
C3' C42 H41D 118.2(12)
H3C C42 H41D 148.7(4)
C41' C42 H41F 55.6(18)
C4 C42 H41F 119.0(6)
C3' C42 H41F 166.0(14)
H3C C42 H41F 127.7(7)
H41D C42 H41F 75.8(5)
C41' C42 H42A 83(2)
C4 C42 H42A 109.3(5)
C3' C42 H42A 89.4(12)
H3C C42 H42A 105.4(6)
H41D C42 H42A 44.2(4)
H41F C42 H42A 102.3(5)
C41' C42 H42B 51.2(19)
C4 C42 H42B 109.3(6)
C3' C42 H42B 161.7(12)
H3C C42 H42B 129.9(7)
H41D C42 H42B 77.1(5)
H41F C42 H42B 9.99(6)
H42A C42 H42B 108.9(6)
C41' C42 H42C 161(2)
C4 C42 H42C 109.6(5)
C3' C42 H42C 61.6(12)
H3C C42 H42C 21.69(19)
H41D C42 H42C 151.7(4)
H41F C42 H42C 106.6(6)
H42A C42 H42C 109.5(7)
H42B C42 H42C 110.2(6)
C41 C42' C4 67(2)
C41 C42' C3 123(3)
C4 C42' C3 58.6(16)
C41 C42' H3B 156(4)
C4 C42' H3B 93(3)
C3 C42' H3B 45(2)
C41 C42' H41A 48(2)
C4 C42' H41A 100(3)
C3 C42' H41A 154(4)
H3B C42' H41A 130(4)
C41 C42' H41C 40.7(18)
C4 C42' H41C 86(2)
C3 C42' H41C 116(3)
H3B C42' H41C 156(5)
H41A C42' H41C 74(3)
C41 C42' H42D 78(4)
C4 C42' H42D 98(3)
C3 C42' H42D 93(4)
H3B C42' H42D 120(5)
H41A C42' H42D 106(5)
H41C C42' H42D 37(2)
C41 C42' H42E 154(6)
C4 C42' H42E 103(4)
C3 C42' H42E 61(3)
H3B C42' H42E 16.2(19)
H41A C42' H42E 115(5)
H41C C42' H42E 165(5)
H42D C42' H42E 128(7)
C41 C42' H42F 44(2)
C4 C42' H42F 94(3)
C3 C42' H42F 149(4)
H3B C42' H42F 131(5)
H41A C42' H42F 6.3(4)
H41C C42' H42F 73(3)
H42D C42' H42F 107(5)
H42E C42' H42F 118(5)
C10 C5 C6 119.0(2)
C10 C5 C51 124.5(3)
C6 C5 C51 116.5(3)
C5 C51 H51A 108(3)
C5 C51 H51B 107(3)
H51A C51 H51B 128(5)
C5 C51 H51C 105(2)
H51A C51 H51C 104(4)
H51B C51 H51C 104(5)
C5 C51 H51D 110(3)
H51A C51 H51D 132(5)
H51B C51 H51D 65(4)
H51C C51 H51D 39(5)
C5 C51 H51E 105(4)
H51A C51 H51E 38(6)
H51B C51 H51E 148(5)
H51C C51 H51E 68(5)
H51D C51 H51E 104(7)
C5 C51 H51F 112(3)
H51A C51 H51F 86(4)
H51B C51 H51F 44(4)
H51C C51 H51F 136(4)
H51D C51 H51F 105(6)
H51E C51 H51F 121(6)
O6 C6 C7 121.2(2)
O6 C6 C5 115.6(2)
C7 C6 C5 123.2(2)
C6 C7 C8 118.0(2)
C6 C7 C71 119.7(3)
C8 C7 C71 122.3(2)
C7 C71 H71A 118(4)
C7 C71 H71B 120(5)
H71A C71 H71B 104(7)
C7 C71 H71C 104(3)
H71A C71 H71C 138(5)
H71B C71 H71C 46(6)
C7 C71 H71D 129(4)
H71A C71 H71D 100(6)
H71B C71 H71D 77(6)
H71C C71 H71D 51(4)
C7 C71 H71E 112(2)
H71A C71 H71E 51(4)
H71B C71 H71E 65(5)
H71C C71 H71E 111(4)
H71D C71 H71E 119(5)
C7 C71 H71F 111(2)
H71A C71 H71F 54(4)
H71B C71 H71F 128(5)
H71C C71 H71F 116(4)
H71D C71 H71F 65(4)
H71E C71 H71F 104(3)
C9 C8 C7 117.8(2)
C9 C8 C81 120.6(2)
C7 C8 C81 121.6(2)
C8 C81 H81A 114(3)
C8 C81 H81B 103.2(19)
H81A C81 H81B 122(3)
C8 C81 H81C 106(2)
H81A C81 H81C 90(4)
H81B C81 H81C 121(3)
C8 C81 H81D 112(3)
H81A C81 H81D 132(4)
H81B C81 H81D 56(3)
H81C C81 H81D 65(3)
C8 C81 H81E 113(3)
H81A C81 H81E 51(3)
H81B C81 H81E 74(3)
H81C C81 H81E 134(4)
H81D C81 H81E 118(4)
C8 C81 H81F 113(3)
H81A C81 H81F 57(3)
H81B C81 H81F 140(3)
H81C C81 H81F 34(4)
H81D C81 H81F 94(4)
H81E C81 H81F 105(5)
C10 C9 C8 125.2(2)
C10 C9 O1 122.0(2)
C8 C9 O1 112.7(2)
C9 C10 C5 116.7(2)
C9 C10 C4 117.8(2)
C5 C10 C4 125.5(2)

loop_
_geom_bond_atom_site_label_1
_geom_bond_atom_site_label_2
_geom_bond_distance
O1 C2 1.337(3)
O1 C9 1.407(2)
O2 C2 1.196(3)
O6 C6 1.378(3)
O6 H6 .92(4)
C2 C3 1.484(5)
C2 C3' 1.54(3)
C3 C3' 1.38(3)
C3 C4 1.522(4)
C3 C42' 1.55(5)
C3 H3A .944(15)
C3 H3B 1.14(3)
C3 H42E 1.361(5)
C3' C42 1.60(3)
C3' C4 1.62(3)
C3' H3C 1.07(3)
C3' H3D .90(3)
C3' H42C 1.42(3)
C4 C42 1.516(5)
C4 C10 1.528(3)
C4 C42' 1.56(4)
C4 C41 1.549(5)
C4 C41' 1.82(5)
C41 C42' 1.19(6)
C41 C41' 1.93(4)
C41 H41A .932(9)
C41 H41B .966(5)
C41 H41C .960(5)
C41 H42D 1.343(5)
C41 H42F .834(9)
C41' C42 1.36(6)
C41' H41D .94(6)
C41' H41E .72(7)
C41' H41F 1.14(5)
C41' H42B 1.06(5)
C42 H3C 1.517(9)
C42 H41D 1.484(8)
C42 H41F .975(6)
C42 H42A .966(5)
C42 H42B .955(6)
C42 H42C .947(9)
C42' H3B 1.37(5)
C42' H41A 1.09(6)
C42' H41C 1.47(5)
C42' H42D .93(5)
C42' H42E .81(6)
C42' H42F 1.01(6)
C5 C10 1.393(3)
C5 C6 1.395(3)
C5 C51 1.511(4)
C51 H51A .96(6)
C51 H51B 1.09(7)
C51 H51C 1.20(5)
C51 H51D .97(6)
C51 H51E 1.18(10)
C51 H51F 1.10(6)
C6 C7 1.387(3)
C7 C8 1.391(3)
C7 C71 1.493(3)
C71 H71A 1.34(10)
C71 H71B .83(6)
C71 H71C 1.09(5)
C71 H71D 1.11(8)
C71 H71E .96(4)
C71 H71F 1.00(4)
C8 C9 1.385(3)
C8 C81 1.499(4)
C81 H81A 1.36(6)
C81 H81B 1.20(4)
C81 H81C 1.19(6)
C81 H81D .95(4)
C81 H81E .89(4)
C81 H81F .90(5)
C9 C10 1.378(3)

loop_
_geom_torsion_atom_site_label_1
_geom_torsion_atom_site_label_2
_geom_torsion_atom_site_label_3
_geom_torsion_atom_site_label_4
_geom_torsion
C9 O1 C2 O2 -176.1(3)
C9 O1 C2 C3 10.9(4)
C9 O1 C2 C3' -47.4(13)
O2 C2 C3 C3' 91.2(15)
O1 C2 C3 C3' -96.5(15)
O2 C2 C3 C4 140.3(4)
O1 C2 C3 C4 -47.5(4)
C3' C2 C3 C4 49.1(14)
O2 C2 C3 C42' -151(6)
O1 C2 C3 C42' 21(6)
C3' C2 C3 C42' 118(6)
C4 C3 C3' C2 -131.6(10)
C42' C3 C3' C2 -161(2)
C2 C3 C3' C42 149(2)
C4 C3 C3' C42 17.8(14)
C42' C3 C3' C42 -12(3)
C2 C3 C3' C4 131.6(10)
C42' C3 C3' C4 -29(2)
O2 C2 C3' C3 -121.4(9)
O1 C2 C3' C3 106.7(10)
O2 C2 C3' C42 152(4)
O1 C2 C3' C42 20(5)
C3 C2 C3' C42 -86(5)
O2 C2 C3' C4 -163.7(11)
O1 C2 C3' C4 64.3(18)
C3 C2 C3' C4 -42.4(10)
C3' C3 C4 C42 -18.3(15)
C2 C3 C4 C42 -65.9(5)
C42' C3 C4 C42 133(2)
C3' C3 C4 C10 101.4(15)
C2 C3 C4 C10 53.9(4)
C42' C3 C4 C10 -107(2)
C3' C3 C4 C42' -152(2)
C2 C3 C4 C42' 161(2)
C3' C3 C4 C41 -138.4(15)
C2 C3 C4 C41 174.0(4)
C42' C3 C4 C41 13(2)
C2 C3 C4 C3' -47.6(14)
C42' C3 C4 C3' 152(2)
C3' C3 C4 C41' -65(3)
C2 C3 C4 C41' -112(3)
C42' C3 C4 C41' 87(3)
C3 C3' C4 C42 160.3(16)
C2 C3' C4 C42 -157(2)
C2 C3' C4 C3 42.7(11)
C42 C3' C4 C3 -160.3(16)
C3 C3' C4 C10 -96.8(10)
C2 C3' C4 C10 -54.1(19)
C42 C3' C4 C10 102.8(8)
C3 C3' C4 C42' 25(2)
C2 C3' C4 C42' 68(3)
C42 C3' C4 C42' -135(2)
C3 C3' C4 C41 67.3(19)
C2 C3' C4 C41 109.9(17)
C42 C3' C4 C41 -93.1(15)
C3 C3' C4 C41' 142.9(17)
C2 C3' C4 C41' -174.5(19)
C42 C3' C4 C41' -17.5(18)
C42 C4 C41 C42' -135(3)
C3 C4 C41 C42' -17(3)
C10 C4 C41 C42' 99(3)
C3' C4 C41 C42' -65(3)
C41' C4 C41 C42' -155(3)
C42 C4 C41 C41' 20(2)
C3 C4 C41 C41' 139(2)
C10 C4 C41 C41' -106(2)
C42' C4 C41 C41' 155(3)
C3' C4 C41 C41' 91(3)
C3 C4 C41' C42 68(2)
C10 C4 C41' C42 -97.4(19)
C42' C4 C41' C42 136(2)
C41 C4 C41' C42 155(2)
C3' C4 C41' C42 21(2)
C42 C4 C41' C41 -155(2)
C3 C4 C41' C41 -86(3)
C10 C4 C41' C41 108.0(7)
C42' C4 C41' C41 -18(3)
C3' C4 C41' C41 -133.5(13)
C42' C41 C41' C42 7(5)
C4 C41 C41' C42 -20.9(16)
C42' C41 C41' C4 28(3)
C41 C41' C42 C4 19.2(16)
C4 C41' C42 C3' -30(3)
C41 C41' C42 C3' -11(4)
C3 C4 C42 C41' -140(2)
C10 C4 C42 C41' 102(2)
C42' C4 C42 C41' -72(4)
C41 C4 C42 C41' -26(2)
C3' C4 C42 C41' -157(3)
C3 C4 C42 C3' 16.4(14)
C10 C4 C42 C3' -101.6(13)
C42' C4 C42 C3' 84(3)
C41 C4 C42 C3' 130.9(13)
C41' C4 C42 C3' 157(3)
C3 C3' C42 C41' 15(4)
C2 C3' C42 C41' 87(6)
C4 C3' C42 C41' 33(4)
C3 C3' C42 C4 -18.6(15)
C2 C3' C42 C4 54(4)
C41' C41 C42' C4 -27(3)
C4 C41 C42' C3 19(3)
C41' C41 C42' C3 -8(6)
C42 C4 C42' C41 73(3)
C3 C4 C42' C41 161(3)
C10 C4 C42' C41 -101.4(19)
C3' C4 C42' C41 138.5(19)
C41' C4 C42' C41 25(3)
C42 C4 C42' C3 -89(3)
C10 C4 C42' C3 97.3(13)
C41 C4 C42' C3 -161(3)
C3' C4 C42' C3 -22.8(19)
C41' C4 C42' C3 -137(2)
C3' C3 C42' C41 11(5)
C2 C3 C42' C41 -98(6)
C4 C3 C42' C41 -21(3)
C3' C3 C42' C4 31(3)
C2 C3 C42' C4 -77(6)
C10 C5 C6 O6 178.3(2)
C51 C5 C6 O6 -4.0(4)
C10 C5 C6 C7 -1.1(4)
C51 C5 C6 C7 176.6(3)
O6 C6 C7 C8 178.8(2)
C5 C6 C7 C8 -1.8(4)
O6 C6 C7 C71 1.0(4)
C5 C6 C7 C71 -179.7(3)
C6 C7 C8 C9 1.8(4)
C71 C7 C8 C9 179.6(3)
C6 C7 C8 C81 -178.9(3)
C71 C7 C8 C81 -1.2(5)
C7 C8 C9 C10 1.2(4)
C81 C8 C9 C10 -178.1(3)
C7 C8 C9 O1 -175.1(2)
C81 C8 C9 O1 5.7(4)
C2 O1 C9 C10 16.8(4)
C2 O1 C9 C8 -166.8(3)
C8 C9 C10 C5 -4.1(4)
O1 C9 C10 C5 171.8(2)
C8 C9 C10 C4 177.8(3)
O1 C9 C10 C4 -6.2(4)
C6 C5 C10 C9 3.9(4)
C51 C5 C10 C9 -173.6(4)
C6 C5 C10 C4 -178.2(3)
C51 C5 C10 C4 4.3(5)
C42 C4 C10 C9 92.5(4)
C3 C4 C10 C9 -27.6(4)
C42' C4 C10 C9 -92(2)
C41 C4 C10 C9 -140.8(4)
C3' C4 C10 C9 27.0(13)
C41' C4 C10 C9 143(2)
C42 C4 C10 C5 -85.4(5)
C3 C4 C10 C5 154.6(3)
C42' C4 C10 C5 90(2)
C41 C4 C10 C5 41.3(5)
C3' C4 C10 C5 -150.8(13)
C41' C4 C10 C5 -35(2)
